data_7033366
loop_
_publ_author_name
'Coetzee, Jacorien'
'Eastham, Graham R.'
'Slawin, Alexandra M. Z.'
'Cole-Hamilton, David J'

_publ_section_title
;
 Iridium(I) PNP complexes in the sp&#x00B3; C-H bond activation of methyl
 propanoate and related esters.
;
_journal_issue 4
_journal_name_full 'Dalton transactions (Cambridge, England : 2003)'
_journal_page_first 1585
_journal_page_last 1591
_journal_paper_doi 10.1039/c4dt02859g
_journal_volume 44
_journal_year 2015
_chemical_formula_moiety 'C27 H53 B Cl2 F4 Ir N O3 P2'
_chemical_formula_sum 'C27 H53 B Cl2 F4 Ir N O3 P2'
_chemical_formula_weight 851.60
_chemical_properties_physical 'Air-sensitive, Hygroscopic, Oxygen-sensitive'
_space_group_crystal_system triclinic
_space_group_IT_number 2
_space_group_name_Hall '-P 1'
_space_group_name_H-M_alt 'P -1'
_symmetry_space_group_name_Hall '-P 1'
_symmetry_space_group_name_H-M 'P -1'
_atom_sites_solution_hydrogens geom
_atom_sites_solution_primary direct
_atom_sites_solution_secondary difmap
_audit_creation_date 2014-11-08
_audit_creation_method 'by CrystalStructure 4.1'
_audit_update_record
;
2014-11-20 deposited with the CCDC.
2014-11-21 downloaded from the CCDC.
;
_cell_angle_alpha 85.604(11)
_cell_angle_beta 84.512(11)
_cell_angle_gamma 79.863(9)
_cell_formula_units_Z 2
_cell_length_a 9.2649(16)
_cell_length_b 10.9156(19)
_cell_length_c 17.297(3)
_cell_measurement_reflns_used 6334
_cell_measurement_temperature 93
_cell_measurement_theta_max 25.35
_cell_measurement_theta_min 2.18
_cell_volume 1710.9(5)
_computing_cell_refinement 'CrystalClear-SM Expert 2.0 rc13'
_computing_data_collection 'CrystalClear-SM Expert 2.0 rc13 (Rigaku, 2009)'
_computing_data_reduction 'CrystalClear-SM Expert 2.0 rc13'
_computing_molecular_graphics 'CrystalStructure 4.1'
_computing_publication_material 'CrystalStructure 4.1 (Rigaku, 2014)'
_computing_structure_refinement 'SHELXL2013 (Sheldrick, 2008)'
_computing_structure_solution 'DIRDIF99-PATTY (Gould, et al., 1999)'
_diffrn_ambient_temperature 93
_diffrn_detector_area_resol_mean 14.629
_diffrn_measured_fraction_theta_full 0.968
_diffrn_measured_fraction_theta_max 0.962
_diffrn_measurement_device_type 'Rigaku Mercury70'
_diffrn_measurement_method \w
_diffrn_radiation_type 'Mo K\a'
_diffrn_radiation_wavelength 0.71075
_diffrn_reflns_av_R_equivalents 0.0544
_diffrn_reflns_Laue_measured_fraction_full 0.968
_diffrn_reflns_Laue_measured_fraction_max 0.962
_diffrn_reflns_limit_h_max 11
_diffrn_reflns_limit_h_min -10
_diffrn_reflns_limit_k_max 13
_diffrn_reflns_limit_k_min -8
_diffrn_reflns_limit_l_max 20
_diffrn_reflns_limit_l_min -18
_diffrn_reflns_number 10841
_diffrn_reflns_point_group_measured_fraction_full 0.968
_diffrn_reflns_point_group_measured_fraction_max 0.962
_diffrn_reflns_theta_full 25.000
_diffrn_reflns_theta_max 25.349
_diffrn_reflns_theta_min 2.446
_diffrn_standards_number 0
_exptl_absorpt_coefficient_mu 4.213
_exptl_absorpt_correction_T_max 0.656
_exptl_absorpt_correction_T_min 0.430
_exptl_absorpt_correction_type multi-scan
_exptl_absorpt_process_details 'REQAB (Rigaku, 1998)'
_exptl_crystal_colour yellow
_exptl_crystal_density_diffrn 1.653
_exptl_crystal_density_method 'not measured'
_exptl_crystal_description prism
_exptl_crystal_F_000 856.00
_exptl_crystal_recrystallization_method 'Re-crystallisation from solvent: Dichloromethane and hexane'
_exptl_crystal_size_max 0.150
_exptl_crystal_size_mid 0.150
_exptl_crystal_size_min 0.100
_refine_diff_density_max 1.86
_refine_diff_density_min -2.20
_refine_ls_extinction_method none
_refine_ls_goodness_of_fit_ref 1.078
_refine_ls_hydrogen_treatment refxyz
_refine_ls_number_parameters 411
_refine_ls_number_reflns 6025
_refine_ls_number_restraints 67
_refine_ls_R_factor_all 0.0666
_refine_ls_R_factor_gt 0.0563
_refine_ls_shift/su_max 0.001
_refine_ls_structure_factor_coef Fsqd
_refine_ls_weighting_details 'w = 1/[\s^2^(Fo^2^)+(0.0729P)^2^+3.3405P] where P=(Fo^2^+2Fc^2^)/3'
_refine_ls_weighting_scheme calc
_refine_ls_wR_factor_gt 0.1336
_refine_ls_wR_factor_ref 0.1544
_reflns_number_gt 5136
_reflns_number_total 6025
_reflns_threshold_expression F^2^>2.0\s(F^2^)
_cod_data_source_file c4dt02859g2.cif
_cod_data_source_block 2
_cod_depositor_comments 'Adding full bibliography for 7033366--7033367.cif.'
_cod_database_code 7033366

loop_
_symmetry_equiv_pos_site_id
_space_group_symop_operation_xyz
1 +X,+Y,+Z
2 -X,-Y,-Z

loop_
_atom_site_label
_atom_site_type_symbol
_atom_site_fract_x
_atom_site_fract_y
_atom_site_fract_z
_atom_site_U_iso_or_equiv
_atom_site_adp_type
_atom_site_occupancy
_atom_site_site_symmetry_multiplicity
_atom_site_calc_flag
Ir1 Ir 0.22547(3) 0.43602(3) 0.27104(2) 0.01950(16) Uani 1 2 d
H1 H 0.4032(19) 0.386(8) 0.253(5) 0.02(2) Uiso 1 2 d
Cl1 Cl 0.5875(4) 0.0598(3) 0.0847(2) 0.0660(9) Uani 1 2 d
Cl2 Cl 0.8983(4) 0.0652(4) 0.0843(2) 0.0752(10) Uani 1 2 d
P1 P 0.3292(3) 0.6032(2) 0.21371(12) 0.0196(5) Uani 1 2 d
P2 P 0.1868(3) 0.2586(2) 0.35066(13) 0.0194(5) Uani 1 2 d
O1 O -0.0270(8) 0.4604(7) 0.1491(4) 0.0418(18) Uani 1 2 d
O2 O 0.2011(8) 0.3620(6) 0.1664(4) 0.0300(16) Uani 1 2 d
O28 O -0.0161(8) 0.5257(6) 0.2895(4) 0.0306(16) Uani 1 2 d
H28A H -0.043(11) 0.520(7) 0.237(2) 0.0459 Uiso 1 2 d
H28B H -0.004(11) 0.613(3) 0.292(4) 0.0459 Uiso 1 2 d
N1 N 0.2531(9) 0.5092(7) 0.3742(4) 0.0229(18) Uani 1 2 d
C1 C 0.0864(11) 0.3901(9) 0.1294(5) 0.028(2) Uani 1 2 d
C2 C 0.1009(13) 0.3313(11) 0.0503(6) 0.044(3) Uani 1 2 d
H2A H 0.0066 0.30444 0.04319 0.0527 Uiso 1 2 d
H2B H 0.11619 0.3965 0.00873 0.0527 Uiso 1 2 d
C3 C 0.2225(15) 0.2220(11) 0.0394(6) 0.054(3) Uani 1 2 d
H3A H 0.21193 0.15816 0.08166 0.0648 Uiso 1 2 d
H3B H 0.31765 0.24919 0.04015 0.0648 Uiso 1 2 d
H3C H 0.21742 0.18708 -0.01058 0.0648 Uiso 1 2 d
C4 C 0.3205(13) 0.6926(9) 0.2993(5) 0.033(2) Uani 1 2 d
H4A H 0.40947 0.73196 0.2967 0.0399 Uiso 1 2 d
H4B H 0.23395 0.76023 0.29842 0.0399 Uiso 1 2 d
C5 C 0.1429(11) 0.3365(9) 0.4417(5) 0.027(2) Uani 1 2 d
H5A H 0.03538 0.36586 0.44881 0.0319 Uiso 1 2 d
H5B H 0.17053 0.27582 0.48556 0.0319 Uiso 1 2 d
C6 C 0.3099(11) 0.6159(8) 0.3748(5) 0.026(2) Uani 1 2 d
C7 C 0.3480(10) 0.6542(9) 0.4420(5) 0.025(2) Uani 1 2 d
H7 H 0.39098 0.72718 0.44094 0.0301 Uiso 1 2 d
C8 C 0.3240(10) 0.5861(8) 0.5124(5) 0.021(2) Uani 1 2 d
H8 H 0.35375 0.60993 0.55934 0.0249 Uiso 1 2 d
C9 C 0.2560(9) 0.4834(8) 0.5122(5) 0.0186(18) Uani 1 2 d
H9 H 0.23317 0.43867 0.55976 0.0223 Uiso 1 2 d
C10 C 0.2214(9) 0.4459(9) 0.4436(5) 0.024(2) Uani 1 2 d
C11 C 0.2427(11) 0.7185(9) 0.1378(5) 0.030(2) Uani 1 2 d
C12 C 0.2725(13) 0.6662(9) 0.0584(5) 0.034(2) Uani 1 2 d
H12A H 0.21469 0.72161 0.02118 0.0408 Uiso 1 2 d
H12B H 0.24454 0.58332 0.06107 0.0408 Uiso 1 2 d
H12C H 0.37741 0.65961 0.04156 0.0408 Uiso 1 2 d
C13 C 0.2942(15) 0.8461(9) 0.1358(6) 0.046(3) Uani 1 2 d
H13A H 0.27716 0.87803 0.18794 0.0558 Uiso 1 2 d
H13B H 0.23866 0.90512 0.09934 0.0558 Uiso 1 2 d
H13C H 0.3994 0.83617 0.11888 0.0558 Uiso 1 2 d
C14 C 0.0786(12) 0.7420(12) 0.1581(6) 0.048(3) Uani 1 2 d
H14A H 0.04141 0.66304 0.16073 0.0572 Uiso 1 2 d
H14B H 0.03084 0.79938 0.11816 0.0572 Uiso 1 2 d
H14C H 0.05698 0.77904 0.20871 0.0572 Uiso 1 2 d
C15 C 0.5288(13) 0.5553(12) 0.1866(6) 0.044(3) Uani 1 2 d
C16 C 0.6085(12) 0.6627(11) 0.1482(6) 0.045(3) Uani 1 2 d
H16A H 0.58257 0.68132 0.09449 0.0543 Uiso 1 2 d
H16B H 0.71518 0.6365 0.14854 0.0543 Uiso 1 2 d
H16C H 0.57753 0.73737 0.17772 0.0543 Uiso 1 2 d
C17 C 0.5581(13) 0.4512(10) 0.1300(6) 0.044(3) Uani 1 2 d
H17A H 0.50665 0.38315 0.15082 0.0534 Uiso 1 2 d
H17B H 0.66405 0.41993 0.12307 0.0534 Uiso 1 2 d
H17C H 0.52236 0.48386 0.07962 0.0534 Uiso 1 2 d
C18 C 0.6111(12) 0.5106(10) 0.2601(6) 0.039(3) Uani 1 2 d
H18A H 0.71384 0.47621 0.24455 0.0473 Uiso 1 2 d
H18B H 0.56404 0.44606 0.28982 0.0473 Uiso 1 2 d
H18C H 0.60743 0.58118 0.29238 0.0473 Uiso 1 2 d
C19 C 0.0259(10) 0.1755(9) 0.3442(5) 0.027(2) Uani 1 2 d
C20 C -0.1022(12) 0.2685(9) 0.3148(6) 0.034(2) Uani 1 2 d
H20A H -0.13238 0.33403 0.35159 0.0404 Uiso 1 2 d
H20B H -0.18501 0.22549 0.30996 0.0404 Uiso 1 2 d
H20C H -0.07193 0.30588 0.26382 0.0404 Uiso 1 2 d
C21 C -0.0268(12) 0.1193(9) 0.4224(5) 0.033(2) Uani 1 2 d
H21A H -0.09658 0.06426 0.4148 0.0396 Uiso 1 2 d
H21B H -0.07547 0.18604 0.45546 0.0396 Uiso 1 2 d
H21C H 0.05748 0.07107 0.4475 0.0396 Uiso 1 2 d
C22 C 0.0698(12) 0.0737(8) 0.2842(5) 0.032(2) Uani 1 2 d
H22A H -0.01267 0.02943 0.28145 0.0384 Uiso 1 2 d
H22B H 0.15542 0.01444 0.30051 0.0384 Uiso 1 2 d
H22C H 0.09442 0.11293 0.23294 0.0384 Uiso 1 2 d
C23 C 0.3606(11) 0.1432(9) 0.3649(5) 0.028(2) Uani 1 2 d
C24 C 0.4672(12) 0.2110(9) 0.4008(6) 0.033(2) Uani 1 2 d
H24A H 0.56293 0.15637 0.40313 0.0395 Uiso 1 2 d
H24B H 0.42762 0.23275 0.45353 0.0395 Uiso 1 2 d
H24C H 0.47914 0.28714 0.3688 0.0395 Uiso 1 2 d
C25 C 0.4308(11) 0.0970(9) 0.2852(6) 0.033(2) Uani 1 2 d
H25A H 0.36101 0.05728 0.26094 0.0394 Uiso 1 2 d
H25B H 0.52064 0.03659 0.29279 0.0394 Uiso 1 2 d
H25C H 0.45502 0.16807 0.25136 0.0394 Uiso 1 2 d
C26 C 0.3389(13) 0.0272(9) 0.4193(6) 0.040(3) Uani 1 2 d
H26A H 0.28973 0.05411 0.46939 0.0478 Uiso 1 2 d
H26B H 0.43496 -0.02381 0.42763 0.0478 Uiso 1 2 d
H26C H 0.27833 -0.02202 0.39536 0.0478 Uiso 1 2 d
C27 C 0.7335(7) 0.0593(18) 0.1435(4) 0.094(5) Uani 1 2 d
H27A H 0.71102 0.13212 0.17598 0.1130 Uiso 1 2 d
H27B H 0.74497 -0.01728 0.17848 0.1130 Uiso 1 2 d
B1 B 0.7706(7) 0.8246(6) 0.3434(4) 0.025(2) Uani 1 2 d
F1 F 0.6593(9) 0.7733(8) 0.3818(5) 0.089(3) Uani 1 2 d
F2 F 0.9038(7) 0.7556(6) 0.3580(3) 0.0475(15) Uani 1 2 d
F3 F 0.7654(15) 0.9491(7) 0.3468(8) 0.050(3) Uani 0.5 2 d
F4 F 0.7458(13) 0.8028(12) 0.2699(5) 0.038(3) Uani 0.5 2 d
F5 F 0.769(2) 0.8668(18) 0.2681(5) 0.085(5) Uani 0.5 2 d
F6 F 0.7518(16) 0.9227(11) 0.3893(8) 0.058(4) Uani 0.5 2 d

loop_
_atom_site_aniso_label
_atom_site_aniso_U_11
_atom_site_aniso_U_22
_atom_site_aniso_U_33
_atom_site_aniso_U_12
_atom_site_aniso_U_13
_atom_site_aniso_U_23
Ir1 0.0208(3) 0.0188(2) 0.0191(2) -0.00401(16) -0.00161(15) -0.00045(15)
Cl1 0.0654(10) 0.0668(10) 0.0658(10) -0.0115(5) -0.0052(5) -0.0035(5)
Cl2 0.0744(11) 0.0753(11) 0.0756(11) -0.0127(5) -0.0061(5) -0.0019(5)
P1 0.0268(13) 0.0139(12) 0.0180(12) -0.0055(10) -0.0004(10) 0.0014(9)
P2 0.0196(13) 0.0162(12) 0.0223(12) -0.0053(10) 0.0022(9) 0.0004(9)
O1 0.042(5) 0.046(5) 0.035(4) 0.004(4) -0.013(3) -0.003(3)
O2 0.040(5) 0.029(4) 0.023(3) -0.011(3) -0.007(3) -0.001(3)
O28 0.033(4) 0.027(4) 0.030(4) -0.002(3) -0.005(3) 0.002(3)
N1 0.037(5) 0.017(4) 0.017(4) -0.009(4) -0.007(3) 0.004(3)
C1 0.035(6) 0.025(5) 0.026(5) -0.011(5) 0.005(4) -0.008(4)
C2 0.046(7) 0.058(8) 0.033(6) -0.015(6) -0.019(5) 0.004(5)
C3 0.076(10) 0.048(8) 0.038(7) -0.005(7) -0.001(6) -0.021(5)
C4 0.057(7) 0.022(5) 0.018(5) -0.003(5) 0.002(4) -0.000(4)
C5 0.028(5) 0.030(5) 0.020(5) -0.004(4) 0.000(4) 0.005(4)
C6 0.030(6) 0.021(5) 0.027(5) -0.004(4) -0.010(4) 0.004(4)
C7 0.029(6) 0.024(5) 0.024(5) -0.007(4) -0.001(4) -0.006(4)
C8 0.023(5) 0.022(5) 0.017(5) -0.001(4) 0.001(4) -0.007(4)
C9 0.016(5) 0.024(5) 0.018(4) -0.009(4) 0.002(3) -0.004(3)
C10 0.010(5) 0.036(6) 0.023(5) 0.003(4) 0.008(4) -0.005(4)
C11 0.029(6) 0.037(6) 0.020(5) 0.001(5) -0.007(4) 0.009(4)
C12 0.052(7) 0.030(6) 0.022(5) -0.012(5) -0.000(5) -0.007(4)
C13 0.086(10) 0.017(5) 0.033(6) -0.002(6) -0.006(6) 0.004(4)
C14 0.032(7) 0.054(8) 0.045(7) 0.016(6) 0.002(5) 0.009(5)
C15 0.039(7) 0.058(8) 0.032(6) 0.006(6) -0.014(5) -0.004(5)
C16 0.028(6) 0.055(8) 0.049(7) -0.015(5) 0.017(5) 0.009(5)
C17 0.044(7) 0.037(6) 0.047(7) 0.003(5) 0.009(5) -0.003(5)
C18 0.037(7) 0.040(7) 0.040(6) -0.001(5) -0.016(5) 0.007(5)
C19 0.027(5) 0.029(5) 0.030(5) -0.022(4) -0.002(4) 0.003(4)
C20 0.039(6) 0.029(6) 0.033(5) -0.001(5) -0.007(4) -0.002(4)
C21 0.041(6) 0.030(6) 0.033(6) -0.021(5) -0.008(5) 0.005(4)
C22 0.048(7) 0.013(5) 0.035(5) 0.001(4) -0.006(5) -0.011(4)
C23 0.033(6) 0.022(5) 0.025(5) 0.006(4) -0.006(4) 0.004(4)
C24 0.041(6) 0.018(5) 0.037(6) 0.007(4) -0.014(5) -0.001(4)
C25 0.028(6) 0.028(6) 0.043(6) -0.005(4) 0.002(4) -0.014(4)
C26 0.046(7) 0.023(6) 0.046(6) 0.005(5) -0.015(5) 0.010(4)
C27 0.094(5) 0.095(5) 0.094(5) -0.0158(13) -0.0079(11) -0.0057(11)
B1 0.028(6) 0.023(6) 0.023(6) -0.012(5) 0.011(4) 0.000(4)
F1 0.089(3) 0.089(3) 0.090(3) -0.0152(7) -0.0071(6) -0.0048(5)
F2 0.0474(16) 0.0475(16) 0.0474(16) -0.0076(6) -0.0040(5) -0.0027(5)
F3 0.050(3) 0.050(3) 0.050(3) -0.0085(8) -0.0043(6) -0.0029(6)
F4 0.038(3) 0.038(3) 0.038(3) -0.0066(7) -0.0033(6) -0.0025(5)
F5 0.085(5) 0.085(5) 0.085(5) -0.0144(10) -0.0070(7) -0.0050(6)
F6 0.058(4) 0.058(4) 0.058(4) -0.0099(8) -0.0049(6) -0.0039(6)

loop_
_atom_type_symbol
_atom_type_description
_atom_type_scat_dispersion_real
_atom_type_scat_dispersion_imag
_atom_type_scat_source
C C 0.0033 0.0016
;
International Tables for Crystallography
(Vol. C, Tables 4.2.6.8 and 6.1.1.4)
;
H H 0.0000 0.0000
;
International Tables for Crystallography
(Vol. C, Table 6.1.1.4)
;
B B 0.0013 0.0007
;
International Tables for Crystallography
(Vol. C, Tables 4.2.6.8 and 6.1.1.4)
;
F F 0.0171 0.0103
;
International Tables for Crystallography
(Vol. C, Tables 4.2.6.8 and 6.1.1.4)
;
Ir Ir -1.4442 7.9887
;
International Tables for Crystallography
(Vol. C, Tables 4.2.6.8 and 6.1.1.4)
;
N N 0.0061 0.0033
;
International Tables for Crystallography
(Vol. C, Tables 4.2.6.8 and 6.1.1.4)
;
O O 0.0106 0.0060
;
International Tables for Crystallography
(Vol. C, Tables 4.2.6.8 and 6.1.1.4)
;
P P 0.1023 0.0942
;
International Tables for Crystallography
(Vol. C, Tables 4.2.6.8 and 6.1.1.4)
;
Cl Cl 0.1484 0.1585
;
International Tables for Crystallography
(Vol. C, Tables 4.2.6.8 and 6.1.1.4)
;

loop_
_geom_angle_atom_site_label_1
_geom_angle_atom_site_label_2
_geom_angle_atom_site_label_3
_geom_angle
_geom_angle_publ_flag
P1 Ir1 P2 161.92(9) yes
P1 Ir1 O2 95.2(2) yes
P1 Ir1 O28 101.13(18) yes
P1 Ir1 N1 84.3(2) yes
P2 Ir1 O2 95.92(19) yes
P2 Ir1 O28 92.17(17) yes
P2 Ir1 N1 84.4(2) yes
O2 Ir1 O28 94.4(3) yes
O2 Ir1 N1 179.1(3) yes
O28 Ir1 N1 86.5(3) yes
Ir1 P1 C4 98.8(3) yes
Ir1 P1 C11 124.2(4) yes
Ir1 P1 C15 111.1(4) yes
C4 P1 C11 104.6(4) yes
C4 P1 C15 104.7(5) yes
C11 P1 C15 110.6(4) yes
Ir1 P2 C5 96.7(3) yes
Ir1 P2 C19 123.2(3) yes
Ir1 P2 C23 113.5(3) yes
C5 P2 C19 104.0(4) yes
C5 P2 C23 105.4(4) yes
C19 P2 C23 110.9(4) yes
Ir1 O2 C1 124.0(6) yes
Ir1 N1 C6 121.3(6) yes
Ir1 N1 C10 119.6(6) yes
C6 N1 C10 119.0(8) yes
O1 C1 O2 126.9(9) yes
O1 C1 C2 119.1(9) yes
O2 C1 C2 113.9(8) yes
C1 C2 C3 115.7(9) yes
P1 C4 C6 113.6(7) yes
P2 C5 C10 112.4(6) yes
N1 C6 C4 117.1(8) yes
N1 C6 C7 121.2(8) yes
C4 C6 C7 121.7(9) yes
C6 C7 C8 120.1(9) yes
C7 C8 C9 118.3(8) yes
C8 C9 C10 120.2(8) yes
N1 C10 C5 117.6(8) yes
N1 C10 C9 120.9(9) yes
C5 C10 C9 121.4(8) yes
P1 C11 C12 110.6(6) yes
P1 C11 C13 112.8(7) yes
P1 C11 C14 108.1(7) yes
C12 C11 C13 110.2(8) yes
C12 C11 C14 108.3(9) yes
C13 C11 C14 106.7(9) yes
P1 C15 C16 114.6(8) yes
P1 C15 C17 111.8(9) yes
P1 C15 C18 110.3(7) yes
C16 C15 C17 106.7(8) yes
C16 C15 C18 103.8(10) yes
C17 C15 C18 109.1(9) yes
P2 C19 C20 109.1(7) yes
P2 C19 C21 112.5(7) yes
P2 C19 C22 109.2(6) yes
C20 C19 C21 107.5(8) yes
C20 C19 C22 107.7(8) yes
C21 C19 C22 110.7(8) yes
P2 C23 C24 107.6(6) yes
P2 C23 C25 109.6(6) yes
P2 C23 C26 114.6(7) yes
C24 C23 C25 109.3(8) yes
C24 C23 C26 107.8(8) yes
C25 C23 C26 107.9(8) yes
Cl1 C27 Cl2 109.9(4) yes
F1 B1 F2 111.1(6) yes
F1 B1 F3 117.8(8) yes
F1 B1 F4 98.0(8) yes
F1 B1 F5 122.4(11) yes
F1 B1 F6 94.3(8) yes
F2 B1 F3 113.6(8) yes
F2 B1 F4 106.7(7) yes
F2 B1 F5 111.2(9) yes
F2 B1 F6 105.8(8) yes
F3 B1 F4 108.0(9) yes
F5 B1 F6 109.6(11) yes
H1 Ir1 P1 73(3) no
H1 Ir1 P2 94(3) no
H1 Ir1 O2 86(3) no
H1 Ir1 O28 174(3) no
H1 Ir1 N1 93(3) no
Ir1 O28 H28A 98(5) no
Ir1 O28 H28B 99(6) no
H28A O28 H28B 105(6) no
C1 C2 H2A 108.4(9) no
C1 C2 H2B 108.4(10) no
H2A C2 H2B 107.4(10) no
H2A C2 C3 108.4(11) no
H2B C2 C3 108.4(9) no
C2 C3 H3A 109.5(10) no
C2 C3 H3B 109.5(11) no
C2 C3 H3C 109.5(11) no
H3A C3 H3B 109.5(12) no
H3A C3 H3C 109.5(12) no
H3B C3 H3C 109.5(11) no
P1 C4 H4A 108.8(7) no
P1 C4 H4B 108.8(8) no
H4A C4 H4B 107.7(9) no
H4A C4 C6 108.8(9) no
H4B C4 C6 108.8(8) no
P2 C5 H5A 109.1(7) no
P2 C5 H5B 109.1(7) no
H5A C5 H5B 107.9(8) no
H5A C5 C10 109.1(8) no
H5B C5 C10 109.1(9) no
C6 C7 H7 120.0(8) no
H7 C7 C8 120.0(9) no
C7 C8 H8 120.8(9) no
H8 C8 C9 120.8(8) no
C8 C9 H9 119.9(9) no
H9 C9 C10 119.9(9) no
C11 C12 H12A 109.5(8) no
C11 C12 H12B 109.5(8) no
C11 C12 H12C 109.5(10) no
H12A C12 H12B 109.5(11) no
H12A C12 H12C 109.5(9) no
H12B C12 H12C 109.5(9) no
C11 C13 H13A 109.5(9) no
C11 C13 H13B 109.5(11) no
C11 C13 H13C 109.5(8) no
H13A C13 H13B 109.5(10) no
H13A C13 H13C 109.5(13) no
H13B C13 H13C 109.5(10) no
C11 C14 H14A 109.5(10) no
C11 C14 H14B 109.5(9) no
C11 C14 H14C 109.5(10) no
H14A C14 H14B 109.5(12) no
H14A C14 H14C 109.5(11) no
H14B C14 H14C 109.5(11) no
C15 C16 H16A 109.5(11) no
C15 C16 H16B 109.5(10) no
C15 C16 H16C 109.5(9) no
H16A C16 H16B 109.5(10) no
H16A C16 H16C 109.5(10) no
H16B C16 H16C 109.5(12) no
C15 C17 H17A 109.5(9) no
C15 C17 H17B 109.5(11) no
C15 C17 H17C 109.5(9) no
H17A C17 H17B 109.5(10) no
H17A C17 H17C 109.5(12) no
H17B C17 H17C 109.5(10) no
C15 C18 H18A 109.5(9) no
C15 C18 H18B 109.5(11) no
C15 C18 H18C 109.5(9) no
H18A C18 H18B 109.5(10) no
H18A C18 H18C 109.5(12) no
H18B C18 H18C 109.5(9) no
C19 C20 H20A 109.5(9) no
C19 C20 H20B 109.5(9) no
C19 C20 H20C 109.5(9) no
H20A C20 H20B 109.5(9) no
H20A C20 H20C 109.5(9) no
H20B C20 H20C 109.5(10) no
C19 C21 H21A 109.5(9) no
C19 C21 H21B 109.5(8) no
C19 C21 H21C 109.5(9) no
H21A C21 H21B 109.5(10) no
H21A C21 H21C 109.5(9) no
H21B C21 H21C 109.5(9) no
C19 C22 H22A 109.5(8) no
C19 C22 H22B 109.5(9) no
C19 C22 H22C 109.5(8) no
H22A C22 H22B 109.5(9) no
H22A C22 H22C 109.5(10) no
H22B C22 H22C 109.5(10) no
C23 C24 H24A 109.5(8) no
C23 C24 H24B 109.5(9) no
C23 C24 H24C 109.5(9) no
H24A C24 H24B 109.5(9) no
H24A C24 H24C 109.5(10) no
H24B C24 H24C 109.5(9) no
C23 C25 H25A 109.5(9) no
C23 C25 H25B 109.5(8) no
C23 C25 H25C 109.5(9) no
H25A C25 H25B 109.5(10) no
H25A C25 H25C 109.5(9) no
H25B C25 H25C 109.5(10) no
C23 C26 H26A 109.5(8) no
C23 C26 H26B 109.5(10) no
C23 C26 H26C 109.5(9) no
H26A C26 H26B 109.5(10) no
H26A C26 H26C 109.5(11) no
H26B C26 H26C 109.5(9) no
Cl1 C27 H27A 109.7(7) no
Cl1 C27 H27B 109.7(12) no
Cl2 C27 H27A 109.7(11) no
Cl2 C27 H27B 109.7(8) no
H27A C27 H27B 108.2(6) no

loop_
_geom_bond_atom_site_label_1
_geom_bond_atom_site_label_2
_geom_bond_distance
_geom_bond_publ_flag
Ir1 P1 2.323(2) yes
Ir1 P2 2.349(2) yes
Ir1 O2 2.085(7) yes
Ir1 O28 2.282(7) yes
Ir1 N1 2.065(8) yes
Cl1 C27 1.766(9) yes
Cl2 C27 1.764(8) yes
P1 C4 1.823(10) yes
P1 C11 1.882(9) yes
P1 C15 1.856(11) yes
P2 C5 1.825(9) yes
P2 C19 1.892(11) yes
P2 C23 1.886(10) yes
O1 C1 1.224(12) yes
O2 C1 1.272(12) yes
N1 C6 1.361(13) yes
N1 C10 1.372(11) yes
C1 C2 1.540(14) yes
C2 C3 1.500(16) yes
C4 C6 1.501(12) yes
C5 C10 1.507(14) yes
C6 C7 1.361(13) yes
C7 C8 1.398(12) yes
C8 C9 1.379(13) yes
C9 C10 1.367(13) yes
C11 C12 1.510(13) yes
C11 C13 1.547(16) yes
C11 C14 1.509(14) yes
C15 C16 1.565(17) yes
C15 C17 1.529(16) yes
C15 C18 1.547(15) yes
C19 C20 1.520(13) yes
C19 C21 1.515(13) yes
C19 C22 1.554(13) yes
C23 C24 1.535(16) yes
C23 C25 1.548(13) yes
C23 C26 1.549(14) yes
B1 F1 1.354(11) yes
B1 F2 1.363(8) yes
B1 F3 1.357(11) yes
B1 F4 1.359(11) yes
B1 F5 1.349(12) yes
B1 F6 1.357(15) yes
Ir1 H1 1.65(2) no
O28 H28A 0.98(5) no
O28 H28B 0.98(5) no
C2 H2A 0.990(13) no
C2 H2B 0.990(11) no
C3 H3A 0.980(11) no
C3 H3B 0.980(14) no
C3 H3C 0.980(12) no
C4 H4A 0.990(12) no
C4 H4B 0.990(10) no
C5 H5A 0.990(9) no
C5 H5B 0.990(8) no
C7 H7 0.950(10) no
C8 H8 0.950(9) no
C9 H9 0.950(8) no
C12 H12A 0.980(10) no
C12 H12B 0.980(11) no
C12 H12C 0.980(11) no
C13 H13A 0.980(10) no
C13 H13B 0.980(11) no
C13 H13C 0.980(13) no
C14 H14A 0.980(13) no
C14 H14B 0.980(11) no
C14 H14C 0.980(11) no
C16 H16A 0.980(11) no
C16 H16B 0.980(11) no
C16 H16C 0.980(12) no
C17 H17A 0.980(12) no
C17 H17B 0.980(11) no
C17 H17C 0.980(11) no
C18 H18A 0.980(10) no
C18 H18B 0.980(11) no
C18 H18C 0.980(11) no
C20 H20A 0.980(10) no
C20 H20B 0.980(11) no
C20 H20C 0.980(10) no
C21 H21A 0.980(11) no
C21 H21B 0.980(9) no
C21 H21C 0.980(10) no
C22 H22A 0.980(11) no
C22 H22B 0.980(10) no
C22 H22C 0.980(9) no
C24 H24A 0.980(10) no
C24 H24B 0.980(9) no
C24 H24C 0.980(9) no
C25 H25A 0.980(11) no
C25 H25B 0.980(9) no
C25 H25C 0.980(10) no
C26 H26A 0.980(10) no
C26 H26B 0.980(11) no
C26 H26C 0.980(12) no
C27 H27A 0.990(16) no
C27 H27B 0.990(16) no

loop_
_geom_contact_atom_site_label_1
_geom_contact_atom_site_label_2
_geom_contact_distance
_geom_contact_publ_flag
_geom_contact_site_symmetry_2
Ir1 O1 3.261(8) no .
O1 O28 2.600(10) no .
O1 C14 3.405(16) no .
O1 C20 3.507(12) no .
O2 C3 2.742(14) no .
O2 C17 3.595(14) no .
O28 C1 3.224(11) no .
O28 C5 3.493(11) no .
O28 C10 3.577(11) no .
O28 C14 3.322(13) no .
O28 C20 3.041(13) no .
N1 C8 2.767(12) no .
N1 C24 3.523(11) no .
C4 C13 3.183(13) no .
C4 C14 3.420(16) no .
C4 C16 3.542(14) no .
C4 C18 3.103(14) no .
C5 C20 3.510(15) no .
C5 C21 3.121(15) no .
C5 C24 3.114(13) no .
C5 C26 3.571(13) no .
C6 C9 2.735(12) no .
C6 C18 3.348(13) no .
C7 C10 2.733(14) no .
C10 C24 3.197(12) no .
C11 C16 3.355(15) no .
C12 C15 3.406(15) no .
C12 C17 3.469(15) no .
C13 C16 3.246(16) no .
C19 C26 3.386(14) no .
C21 C26 3.357(15) no .
C22 C23 3.374(16) no .
C22 C25 3.400(15) no .
C22 C26 3.524(16) no .
Cl2 Cl2 3.565(5) no 2_755
O28 C18 3.574(14) no 1_455
O28 F2 2.807(9) no 1_455
O28 F4 3.430(13) no 1_455
C5 F2 3.541(10) no 2_666
C7 F1 3.411(13) no .
C8 C8 3.471(12) no 2_666
C9 F1 3.247(12) no 2_666
C14 F4 3.467(15) no 1_455
C14 F5 3.420(19) no 1_455
C16 F4 3.175(17) no .
C18 O28 3.574(14) no 1_655
C18 C20 3.544(14) no 1_655
C20 C18 3.544(14) no 1_455
C21 F3 3.313(18) no 1_445
C21 F6 3.332(19) no 1_445
C22 F3 3.394(17) no 1_445
C25 C27 3.532(11) no .
C25 F3 3.458(16) no 1_545
C26 F6 3.398(17) no 2_666
C27 C25 3.532(11) no .
C27 F4 3.410(19) no 1_545
C27 F5 2.89(2) no 1_545
F1 C7 3.411(13) no .
F1 C9 3.247(12) no 2_666
F2 O28 2.807(9) no 1_655
F2 C5 3.541(10) no 2_666
F3 C21 3.313(18) no 1_665
F3 C22 3.394(17) no 1_665
F3 C25 3.458(16) no 1_565
F4 O28 3.430(13) no 1_655
F4 C14 3.467(15) no 1_655
F4 C16 3.175(17) no .
F4 C27 3.410(19) no 1_565
F5 C14 3.420(19) no 1_655
F5 C27 2.89(2) no 1_565
F6 C21 3.332(19) no 1_665
F6 C26 3.398(17) no 2_666
Ir1 H5A 3.4959(6) no .
Ir1 H14A 3.3316(6) no .
Ir1 H17A 3.1721(6) no .
Ir1 H18B 3.2060(6) no .
Ir1 H20C 3.3311(6) no .
Ir1 H24C 3.1652(6) no .
Ir1 H25C 3.3194(6) no .
H1 C4 3.44(8) no .
H1 C6 3.35(8) no .
H1 C15 2.50(7) no .
H1 C17 2.57(7) no .
H1 H17A 1.92(7) no .
H1 H17B 3.19(5) no .
H1 H17C 3.26(7) no .
H1 C18 2.56(6) no .
H1 H18A 3.19(4) no .
H1 H18B 1.91(6) no .
H1 H18C 3.24(7) no .
H1 C23 3.22(8) no .
H1 C24 3.12(8) no .
H1 H24C 2.32(7) no .
H1 C25 3.13(8) no .
H1 H25C 2.34(8) no .
P1 H28B 3.23(10) no .
P1 H12B 2.860(2) no .
P1 H12C 3.001(2) no .
P1 H13A 2.960(2) no .
P1 H13C 3.053(2) no .
P1 H14A 2.853(2) no .
P1 H14C 2.893(2) no .
P1 H16A 3.162(2) no .
P1 H16C 2.932(3) no .
P1 H17A 2.885(2) no .
P1 H17C 3.021(2) no .
P1 H18B 2.880(2) no .
P1 H18C 2.993(2) no .
P2 H20A 2.926(2) no .
P2 H20C 2.899(2) no .
P2 H21B 3.071(2) no .
P2 H21C 2.896(2) no .
P2 H22B 2.935(2) no .
P2 H22C 2.952(3) no .
P2 H24B 2.947(2) no .
P2 H24C 2.829(3) no .
P2 H25A 2.939(2) no .
P2 H25C 2.946(2) no .
P2 H26A 3.005(2) no .
P2 H26C 3.090(2) no .
O1 H28A 1.68(5) no .
O1 H28B 3.13(7) no .
O1 H2A 2.556(7) no .
O1 H2B 2.731(7) no .
O1 H12B 3.254(8) no .
O1 H14A 2.433(8) no .
O1 H20C 2.556(7) no .
O2 H28A 2.82(8) no .
O2 H2A 3.086(7) no .
O2 H2B 2.889(6) no .
O2 H3A 2.739(7) no .
O2 H3B 2.635(6) no .
O2 H12B 2.973(6) no .
O2 H14A 3.356(6) no .
O2 H17A 2.866(7) no .
O2 H20C 3.031(7) no .
O2 H22C 3.154(7) no .
O2 H25C 3.257(6) no .
O28 H5A 3.176(6) no .
O28 H14A 2.652(6) no .
O28 H14C 3.153(7) no .
O28 H20A 2.631(7) no .
O28 H20C 2.621(7) no .
H28A C1 2.50(6) no .
H28A C14 3.02(8) no .
H28A H14A 2.17(7) no .
H28A H14C 3.12(8) no .
H28A C20 3.08(7) no .
H28A H20A 2.90(7) no .
H28A H20C 2.41(8) no .
H28B N1 2.90(9) no .
H28B C4 3.29(10) no .
H28B H4B 2.96(9) no .
H28B C6 3.37(10) no .
H28B C11 3.60(8) no .
H28B C14 2.74(7) no .
H28B H14A 2.31(7) no .
H28B H14B 3.52(6) no .
H28B H14C 2.34(6) no .
H28B H20A 3.51(6) no .
H28B H20C 3.59(5) no .
N1 H4A 3.190(8) no .
N1 H4B 2.929(7) no .
N1 H5A 2.913(8) no .
N1 H5B 3.231(7) no .
N1 H7 3.225(8) no .
N1 H9 3.238(7) no .
N1 H18B 3.091(8) no .
N1 H24B 3.417(7) no .
N1 H24C 2.912(7) no .
C1 H3A 2.746(9) no .
C1 H3B 2.812(9) no .
C1 H3C 3.400(9) no .
C1 H12B 2.893(10) no .
C1 H14A 3.019(10) no .
C1 H20C 2.810(9) no .
C1 H22C 3.388(9) no .
C2 H12B 3.284(13) no .
H2A H3A 2.3709(4) no .
H2A H3B 2.8347(5) no .
H2A H3C 2.2969(4) no .
H2B H3A 2.8364(5) no .
H2B H3B 2.3170(4) no .
H2B H3C 2.3493(4) no .
H2B H12B 2.7811(4) no .
H3A H22C 2.7789(5) no .
H3A H25A 3.5351(6) no .
H3B H17A 3.2925(4) no .
H3B H17C 3.5848(5) no .
C4 H7 2.665(9) no .
C4 H13A 2.690(9) no .
C4 H13C 3.457(9) no .
C4 H14C 3.000(11) no .
C4 H16C 3.103(10) no .
C4 H18B 3.197(10) no .
C4 H18C 2.717(11) no .
H4A C7 2.632(8) no .
H4A H7 2.4815(4) no .
H4A C11 3.303(10) no .
H4A C13 3.163(11) no .
H4A H13A 2.6224(4) no .
H4A H13C 3.2006(5) no .
H4A C15 2.824(11) no .
H4A C16 3.077(11) no .
H4A H16C 2.4625(4) no .
H4A C18 2.855(10) no .
H4A H18B 3.2024(5) no .
H4A H18C 2.2379(3) no .
H4B C7 2.873(8) no .
H4B H7 2.9477(5) no .
H4B C11 2.840(9) no .
H4B C13 2.929(10) no .
H4B H13A 2.2636(4) no .
H4B H13C 3.4385(5) no .
H4B C14 2.973(12) no .
H4B H14A 3.4418(5) no .
H4B H14C 2.3361(4) no .
C5 H9 2.668(10) no .
C5 H20A 3.118(10) no .
C5 H21B 2.804(10) no .
C5 H21C 3.127(10) no .
C5 H24B 2.702(9) no .
C5 H24C 3.217(9) no .
C5 H26A 3.163(9) no .
H5A C9 2.932(9) no .
H5A H9 3.0153(4) no .
H5A C19 2.875(10) no .
H5A C20 3.090(11) no .
H5A H20A 2.4787(4) no .
H5A H20C 3.5797(5) no .
H5A C21 2.928(11) no .
H5A H21B 2.3607(4) no .
H5A H21C 3.1898(6) no .
H5B C9 2.615(9) no .
H5B H9 2.4493(3) no .
H5B C19 3.244(10) no .
H5B C21 3.037(11) no .
H5B H21B 2.7418(4) no .
H5B H21C 2.7761(4) no .
H5B C23 2.901(9) no .
H5B C24 2.985(10) no .
H5B H24B 2.3653(4) no .
H5B H24C 3.3542(5) no .
H5B C26 3.123(10) no .
H5B H26A 2.5017(4) no .
C6 H8 3.250(9) no .
C6 H18B 3.060(9) no .
C6 H18C 2.956(9) no .
C7 H9 3.248(9) no .
C7 H18C 3.400(8) no .
H7 H8 2.3600(4) no .
H7 C9 3.246(9) no .
H7 H18C 3.4178(5) no .
H8 H9 2.3397(3) no .
H8 C10 3.242(10) no .
C9 H24B 3.103(8) no .
H9 H24B 3.2014(5) no .
C10 H24B 2.744(8) no .
C10 H24C 2.945(8) no .
C11 H16A 3.128(10) no .
C11 H16C 3.286(10) no .
C11 H17C 3.442(9) no .
C12 H13A 3.349(10) no .
C12 H13B 2.712(10) no .
C12 H13C 2.687(11) no .
C12 H14A 2.647(10) no .
C12 H14B 2.614(10) no .
C12 H14C 3.300(9) no .
C12 H16A 3.033(12) no .
C12 H17C 2.808(10) no .
H12A C13 2.714(12) no .
H12A H13B 2.5532(4) no .
H12A H13C 2.9964(4) no .
H12A C14 2.581(11) no .
H12A H14A 2.8629(4) no .
H12A H14B 2.3662(4) no .
H12A H14C 3.4831(6) no .
H12B C13 3.356(11) no .
H12B H13C 3.5732(5) no .
H12B C14 2.683(11) no .
H12B H14A 2.5107(4) no .
H12B H14B 2.9659(5) no .
H12B H14C 3.5758(6) no .
H12B C15 3.529(12) no .
H12B H16A 3.5926(5) no .
H12B C17 3.296(11) no .
H12B H17A 3.3786(5) no .
H12B H17C 2.6510(4) no .
H12C C13 2.667(10) no .
H12C H13A 3.5572(6) no .
H12C H13B 2.9640(5) no .
H12C H13C 2.4759(4) no .
H12C C14 3.297(10) no .
H12C H14A 3.5615(6) no .
H12C H14B 3.4878(6) no .
H12C C15 3.038(11) no .
H12C C16 2.963(12) no .
H12C H16A 2.2432(3) no .
H12C H16C 3.3765(5) no .
H12C C17 2.988(10) no .
H12C H17A 3.5212(6) no .
H12C H17C 2.2329(3) no .
C13 H14A 3.315(13) no .
C13 H14B 2.629(14) no .
C13 H14C 2.618(13) no .
C13 H16A 3.004(12) no .
C13 H16C 2.821(13) no .
H13A C14 2.667(13) no .
H13A H14A 3.5595(5) no .
H13A H14B 2.9627(4) no .
H13A H14C 2.4565(4) no .
H13A C16 3.567(10) no .
H13A H16A 3.5705(6) no .
H13A H16C 2.9286(5) no .
H13B C14 2.601(12) no .
H13B H14A 3.5140(5) no .
H13B H14B 2.3980(3) no .
H13B H14C 2.8484(4) no .
H13C C14 3.306(12) no .
H13C H14B 3.5090(6) no .
H13C H14C 3.5317(6) no .
H13C C15 3.261(11) no .
H13C C16 2.519(11) no .
H13C H16A 2.2085(3) no .
H13C H16B 3.3829(5) no .
H13C H16C 2.1093(3) no .
C16 H17A 3.344(12) no .
C16 H17B 2.670(12) no .
C16 H17C 2.634(13) no .
C16 H18A 2.638(11) no .
C16 H18B 3.319(11) no .
C16 H18C 2.582(11) no .
H16A C17 2.583(11) no .
H16A H17A 3.4965(6) no .
H16A H17B 2.8376(5) no .
H16A H17C 2.3577(4) no .
H16A C18 3.301(10) no .
H16A H18A 3.4617(5) no .
H16A H18C 3.5288(6) no .
H16B C17 2.745(13) no .
H16B H17B 2.5692(4) no .
H16B H17C 3.0246(4) no .
H16B C18 2.499(10) no .
H16B H18A 2.3190(4) no .
H16B H18B 3.4417(5) no .
H16B H18C 2.6567(4) no .
H16C C17 3.331(12) no .
H16C H17B 3.5947(6) no .
H16C H17C 3.4902(5) no .
H16C C18 2.743(10) no .
H16C H18A 3.0927(5) no .
H16C H18C 2.5174(4) no .
C17 H18A 2.618(12) no .
C17 H18B 2.767(11) no .
C17 H18C 3.347(12) no .
H17A C18 2.769(12) no .
H17A H18A 2.9798(4) no .
H17A H18B 2.6760(4) no .
H17A H25C 2.8940(5) no .
H17B C18 2.608(10) no .
H17B H18A 2.3427(4) no .
H17B H18B 2.9632(5) no .
H17B H18C 3.4815(5) no .
H17C C18 3.349(11) no .
H17C H18A 3.4888(5) no .
C18 H24C 3.299(11) no .
H18B C24 3.287(10) no .
H18B H24A 3.5914(6) no .
H18B H24C 2.3250(4) no .
H18B H25C 3.4910(5) no .
C19 H25A 3.376(9) no .
C19 H26A 3.442(9) no .
C19 H26C 3.038(9) no .
C20 H21A 2.711(10) no .
C20 H21B 2.548(10) no .
C20 H21C 3.297(9) no .
C20 H22A 2.685(10) no .
C20 H22B 3.334(9) no .
C20 H22C 2.645(9) no .
H20A C21 2.633(9) no .
H20A H21A 3.0346(5) no .
H20A H21B 2.3562(4) no .
H20A H21C 3.4837(5) no .
H20A C22 3.341(9) no .
H20A H22A 3.5805(6) no .
H20A H22C 3.5498(6) no .
H20B C21 2.622(10) no .
H20B H21A 2.5188(4) no .
H20B H21B 2.7781(4) no .
H20B H21C 3.5529(5) no .
H20B C22 2.656(10) no .
H20B H22A 2.4862(4) no .
H20B H22B 3.5614(6) no .
H20B H22C 2.9083(5) no .
H20C C21 3.303(9) no .
H20C H21A 3.5875(6) no .
H20C H21B 3.4684(6) no .
H20C C22 2.656(9) no .
H20C H22A 2.9679(5) no .
H20C H22B 3.5422(6) no .
H20C H22C 2.4431(4) no .
C21 H22A 2.680(9) no .
C21 H22B 2.759(9) no .
C21 H22C 3.363(9) no .
C21 H26A 3.066(11) no .
C21 H26C 2.985(10) no .
H21A C22 2.616(9) no .
H21A H22A 2.3993(4) no .
H21A H22B 2.9137(5) no .
H21A H22C 3.5098(6) no .
H21A H26C 3.4262(6) no .
H21B C22 3.362(9) no .
H21B H22A 3.5247(6) no .
H21B H26A 3.4595(6) no .
H21C C22 2.813(9) no .
H21C H22A 3.0886(5) no .
H21C H22B 2.6966(4) no .
H21C C23 3.223(10) no .
H21C C26 2.573(11) no .
H21C H26A 2.1938(4) no .
H21C H26B 3.4600(6) no .
H21C H26C 2.2557(4) no .
C22 H25A 2.666(11) no .
C22 H26C 2.865(10) no .
H22A H25A 3.5105(6) no .
H22A H26C 3.4322(5) no .
H22B C23 2.901(11) no .
H22B C25 2.835(11) no .
H22B H25A 2.0810(3) no .
H22B H25B 3.4238(6) no .
H22B H25C 3.4941(5) no .
H22B C26 2.816(12) no .
H22B H26A 3.3686(5) no .
H22B H26B 3.5049(5) no .
H22B H26C 2.0602(3) no .
H22C C23 3.589(10) no .
H22C C25 3.299(11) no .
H22C H25A 2.5218(4) no .
H22C H25C 3.5449(6) no .
H22C H26C 3.5162(5) no .
C24 H25A 3.361(11) no .
C24 H25B 2.720(10) no .
C24 H25C 2.679(10) no .
C24 H26A 2.711(10) no .
C24 H26B 2.633(10) no .
C24 H26C 3.343(11) no .
H24A C25 2.653(11) no .
H24A H25A 3.5663(5) no .
H24A H25B 2.4923(4) no .
H24A H25C 2.8832(5) no .
H24A C26 2.689(12) no .
H24A H26A 3.0348(5) no .
H24A H26B 2.4598(4) no .
H24A H26C 3.5606(5) no .
H24B C25 3.362(10) no .
H24B H25B 3.5864(6) no .
H24B H25C 3.5968(6) no .
H24B C26 2.647(11) no .
H24B H26A 2.4975(4) no .
H24B H26B 2.8579(5) no .
H24B H26C 3.5649(5) no .
H24C C25 2.740(11) no .
H24C H25B 3.0725(5) no .
H24C H25C 2.5415(4) no .
H24C C26 3.347(11) no .
H24C H26A 3.5897(5) no .
H24C H26B 3.5501(6) no .
C25 H26A 3.357(9) no .
C25 H26B 2.705(9) no .
C25 H26C 2.658(10) no .
H25A C26 2.726(10) no .
H25A H26B 3.0560(5) no .
H25A H26C 2.5152(4) no .
H25B C26 2.638(10) no .
H25B H26A 3.5552(6) no .
H25B H26B 2.4696(4) no .
H25B H26C 2.8577(4) no .
H25C C26 3.356(10) no .
H25C H26B 3.5731(6) no .
H25C H26C 3.5795(5) no .
Cl1 H3A 3.461(3) no .
Cl1 H3B 3.070(3) no .
Cl1 H3C 3.248(3) no 2_655
Cl1 H12A 3.554(4) no 2_665
Cl1 H13B 3.454(3) no 2_665
Cl1 H13C 3.229(4) no 1_545
Cl1 H25A 3.532(3) no .
Cl1 H25B 3.590(3) no .
Cl1 H25C 3.247(3) no .
Cl2 H2A 2.972(4) no 1_655
Cl2 H3A 3.237(4) no 1_655
Cl2 H3C 3.492(4) no 2_655
Cl2 H12A 2.949(4) no 2_665
Cl2 H13B 3.348(3) no 1_645
Cl2 H13B 3.503(4) no 2_665
Cl2 H14B 2.982(4) no 1_645
Cl2 H22A 3.562(4) no 1_655
Cl2 H22C 3.409(4) no 1_655
O1 H2B 3.146(7) no 2_565
O1 H16B 2.790(7) no 1_455
O1 H17B 3.051(8) no 1_455
O1 H18A 2.768(7) no 1_455
O28 H9 3.141(6) no 2_566
O28 H18A 2.841(8) no 1_455
O28 H18C 3.430(7) no 1_455
H28A H16B 2.89(8) no 1_455
H28A C18 3.21(10) no 1_455
H28A H18A 2.38(10) no 1_455
H28A H18C 3.26(9) no 1_455
H28A F2 3.38(6) no 1_455
H28A F4 3.41(7) no 1_455
H28B H9 3.25(8) no 2_566
H28B H18A 3.42(10) no 1_455
H28B B1 2.96(6) no 1_455
H28B F1 3.58(8) no 1_455
H28B F2 2.02(5) no 1_455
H28B F4 2.86(8) no 1_455
H28B F5 3.20(6) no 1_455
C2 H2B 3.426(11) no 2_565
C2 H12A 3.436(13) no 2_565
H2A Cl2 2.972(4) no 1_455
H2A H2B 3.3460(6) no 2_565
H2A C12 3.220(11) no 2_565
H2A H12A 2.4929(4) no 2_565
H2A H12B 3.1028(5) no 2_565
H2A H14A 3.5801(6) no 2_565
H2A H14B 3.1626(5) no 2_565
H2A H17B 3.4045(6) no 1_455
H2B O1 3.146(7) no 2_565
H2B C2 3.426(11) no 2_565
H2B H2A 3.3460(6) no 2_565
H2B H2B 2.8530(4) no 2_565
H2B H14A 3.5483(5) no 2_565
H2B C16 3.558(10) no 2_665
H2B H16A 3.1849(5) no 2_665
H2B H16B 3.0182(5) no 2_665
C3 H13B 3.515(12) no 1_545
C3 H16A 3.039(12) no 2_665
C3 H16B 3.532(11) no 2_665
H3A Cl1 3.461(3) no .
H3A Cl2 3.237(4) no 1_455
H3A C13 3.434(10) no 1_545
H3A H13A 3.4344(6) no 1_545
H3A H13B 2.7255(5) no 1_545
H3B Cl1 3.070(3) no .
H3B H12C 3.3138(5) no 2_665
H3B C16 3.367(11) no 2_665
H3B H16A 2.5333(4) no 2_665
H3B H16B 3.4254(6) no 2_665
H3C Cl1 3.248(3) no 2_655
H3C Cl2 3.492(4) no 2_655
H3C H13B 3.4767(6) no 1_545
H3C H14B 3.0711(5) no 2_565
H3C C16 3.250(11) no 2_665
H3C H16A 2.7761(4) no 2_665
H3C H16B 3.0375(5) no 2_665
H3C H16C 3.4326(5) no 2_665
H3C H27B 3.5207(5) no 2_655
C4 H22B 3.577(9) no 1_565
C4 H26C 3.585(10) no 1_565
H4A H22B 3.5354(6) no 1_565
H4A H25A 3.5142(6) no 1_565
H4A H26C 3.2799(5) no 1_565
H4A F1 2.975(9) no .
H4A F4 3.323(13) no .
H4B C22 3.491(9) no 1_565
H4B H22A 3.4021(5) no 1_565
H4B H22B 2.7441(5) no 1_565
H4B H26C 3.1172(5) no 1_565
H4B F2 3.140(6) no 1_455
H5A H5A 3.4697(6) no 2_566
H5A C8 3.290(9) no 2_566
H5A H8 3.5838(6) no 2_566
H5A C9 2.951(8) no 2_566
H5A H9 2.9864(5) no 2_566
H5A C10 3.371(8) no 2_566
H5A F2 3.559(6) no 2_666
H5B B1 3.139(7) no 2_666
H5B F1 2.870(9) no 2_666
H5B F2 2.739(6) no 2_666
H5B F6 2.988(12) no 2_666
C7 H21B 3.261(8) no 2_566
C7 H24B 3.328(10) no 2_666
C7 H26C 3.524(9) no 1_565
H7 H21B 3.3071(5) no 2_566
H7 C24 3.310(11) no 2_666
H7 H24A 3.1638(5) no 2_666
H7 H24B 2.7048(4) no 2_666
H7 H24C 3.5937(6) no 2_666
H7 C26 3.223(10) no 1_565
H7 H26A 3.5861(6) no 1_565
H7 H26B 2.8077(5) no 1_565
H7 H26C 2.8331(5) no 1_565
H7 F1 2.712(8) no .
C8 H5A 3.290(9) no 2_566
C8 H8 3.533(8) no 2_666
C8 H20A 2.901(8) no 2_566
C8 H21B 3.122(8) no 2_566
C8 H24B 3.405(10) no 2_666
C8 H24C 3.392(10) no 2_666
H8 H5A 3.5838(6) no 2_566
H8 C8 3.533(8) no 2_666
H8 C18 3.318(10) no 2_666
H8 H18A 3.4777(6) no 2_666
H8 H18B 2.7808(5) no 2_666
H8 H18C 3.1861(5) no 2_666
H8 C20 3.212(9) no 2_566
H8 H20A 2.4602(4) no 2_566
H8 H20B 3.1209(5) no 2_566
H8 H21B 3.1130(5) no 2_566
H8 C24 2.935(11) no 2_666
H8 H24A 2.9271(4) no 2_666
H8 H24B 2.8603(4) no 2_666
H8 H24C 2.5296(3) no 2_666
C9 H5A 2.951(8) no 2_566
C9 H20A 3.199(8) no 2_566
H9 O28 3.141(6) no 2_566
H9 H28B 3.25(8) no 2_566
H9 H5A 2.9864(5) no 2_566
H9 H18C 3.0486(5) no 2_666
H9 H20A 2.9787(5) no 2_566
H9 B1 3.218(6) no 2_666
H9 F1 2.528(8) no 2_666
H9 F2 2.876(6) no 2_666
C10 H5A 3.371(8) no 2_566
C12 H2A 3.220(11) no 2_565
C12 H17B 3.315(9) no 2_665
C12 H17C 3.261(9) no 2_665
H12A Cl1 3.554(4) no 2_665
H12A Cl2 2.949(4) no 2_665
H12A C2 3.436(13) no 2_565
H12A H2A 2.4929(4) no 2_565
H12A H17B 3.0526(5) no 2_665
H12A H17C 3.4451(5) no 2_665
H12B H2A 3.1028(5) no 2_565
H12B H17B 3.2177(5) no 2_665
H12B H17C 3.1360(5) no 2_665
H12C H3B 3.3138(5) no 2_665
H12C C17 3.252(11) no 2_665
H12C H17A 3.4384(6) no 2_665
H12C H17B 3.1170(5) no 2_665
H12C H17C 2.7069(4) no 2_665
C13 H3A 3.434(10) no 1_565
C13 H22B 3.523(10) no 1_565
C13 H25A 3.450(11) no 1_565
H13A H3A 3.4344(6) no 1_565
H13A C22 3.085(9) no 1_565
H13A H22A 3.2519(5) no 1_565
H13A H22B 2.5911(4) no 1_565
H13A H22C 2.9279(5) no 1_565
H13A C25 3.583(11) no 1_565
H13A H25A 2.6698(4) no 1_565
H13B Cl1 3.454(3) no 2_665
H13B Cl2 3.348(3) no 1_465
H13B Cl2 3.503(4) no 2_665
H13B C3 3.515(12) no 1_565
H13B H3A 2.7255(5) no 1_565
H13B H3C 3.4767(6) no 1_565
H13B H22C 3.3790(5) no 1_565
H13C Cl1 3.229(4) no 1_565
H13C H25A 3.5255(5) no 1_565
H14A H2A 3.5801(6) no 2_565
H14A H2B 3.5483(5) no 2_565
H14A H16B 3.1150(5) no 1_455
H14A F4 3.373(10) no 1_455
H14A F5 3.542(16) no 1_455
H14B Cl2 2.982(4) no 1_465
H14B H2A 3.1626(5) no 2_565
H14B H3C 3.0711(5) no 2_565
H14B H27B 3.1677(5) no 1_465
H14B F4 3.538(10) no 1_455
H14B F5 3.410(14) no 1_455
H14C C22 3.588(10) no 1_565
H14C H22A 3.0365(5) no 1_565
H14C H22B 3.4180(5) no 1_565
H14C H27B 3.3796(5) no 1_465
H14C B1 3.354(6) no 1_455
H14C F2 2.841(6) no 1_455
H14C F4 2.948(12) no 1_455
H14C F5 2.800(18) no 1_455
C16 H2B 3.558(10) no 2_665
C16 H3B 3.367(11) no 2_665
C16 H3C 3.250(11) no 2_665
H16A H2B 3.1849(5) no 2_665
H16A C3 3.039(12) no 2_665
H16A H3B 2.5333(4) no 2_665
H16A H3C 2.7761(4) no 2_665
H16B O1 2.790(7) no 1_655
H16B H28A 2.89(8) no 1_655
H16B H2B 3.0182(5) no 2_665
H16B C3 3.532(11) no 2_665
H16B H3B 3.4254(6) no 2_665
H16B H3C 3.0375(5) no 2_665
H16B H14A 3.1150(5) no 1_655
H16B F4 2.943(11) no .
H16B F5 3.502(18) no .
H16C H3C 3.4326(5) no 2_665
H16C H27B 3.3243(5) no 1_565
H16C F4 2.555(12) no .
H16C F5 3.052(19) no .
C17 H12C 3.252(11) no 2_665
C17 H27A 3.582(10) no .
H17A H12C 3.4384(6) no 2_665
H17A H27A 3.0711(5) no .
H17B O1 3.051(8) no 1_655
H17B H2A 3.4045(6) no 1_655
H17B C12 3.315(9) no 2_665
H17B H12A 3.0526(5) no 2_665
H17B H12B 3.2177(5) no 2_665
H17B H12C 3.1170(5) no 2_665
H17B H27A 3.1703(6) no .
H17C C12 3.261(9) no 2_665
H17C H12A 3.4451(5) no 2_665
H17C H12B 3.1360(5) no 2_665
H17C H12C 2.7069(4) no 2_665
H17C H17C 2.8108(5) no 2_665
C18 H28A 3.21(10) no 1_655
C18 H8 3.318(10) no 2_666
C18 H20A 3.242(10) no 1_655
C18 H20B 3.439(10) no 1_655
C18 H20C 3.366(10) no 1_655
H18A O1 2.768(7) no 1_655
H18A O28 2.841(8) no 1_655
H18A H28A 2.38(10) no 1_655
H18A H28B 3.42(10) no 1_655
H18A H8 3.4777(6) no 2_666
H18A C20 2.852(9) no 1_655
H18A H20A 2.6744(4) no 1_655
H18A H20B 2.9109(5) no 1_655
H18A H20C 2.4980(4) no 1_655
H18B H8 2.7808(5) no 2_666
H18B C20 3.394(10) no 1_655
H18B H20A 3.1164(5) no 1_655
H18B H20B 3.0626(5) no 1_655
H18B H20C 3.4522(6) no 1_655
H18C O28 3.430(7) no 1_655
H18C H28A 3.26(9) no 1_655
H18C H8 3.1861(5) no 2_666
H18C H9 3.0486(5) no 2_666
H18C H20A 3.4493(5) no 1_655
H18C B1 3.487(7) no .
H18C F1 2.832(10) no .
H18C F4 2.916(14) no .
C20 H8 3.212(9) no 2_566
C20 H18A 2.852(9) no 1_455
C20 H18B 3.394(10) no 1_455
H20A C8 2.901(8) no 2_566
H20A H8 2.4602(4) no 2_566
H20A C9 3.199(8) no 2_566
H20A H9 2.9787(5) no 2_566
H20A C18 3.242(10) no 1_455
H20A H18A 2.6744(4) no 1_455
H20A H18B 3.1164(5) no 1_455
H20A H18C 3.4493(5) no 1_455
H20B H8 3.1209(5) no 2_566
H20B C18 3.439(10) no 1_455
H20B H18A 2.9109(5) no 1_455
H20B H18B 3.0626(5) no 1_455
H20B C24 3.471(10) no 1_455
H20B H24A 2.8869(4) no 1_455
H20B H24C 3.1517(5) no 1_455
H20B H27A 2.9106(4) no 1_455
H20B F3 3.139(9) no 1_445
H20C C18 3.366(10) no 1_455
H20C H18A 2.4980(4) no 1_455
H20C H18B 3.4522(6) no 1_455
H20C H27A 3.5098(5) no 1_455
C21 H21A 3.492(9) no 2_556
C21 H21C 2.971(9) no 2_556
H21A C21 3.492(9) no 2_556
H21A H21C 2.7246(4) no 2_556
H21A H24A 3.1587(5) no 1_455
H21A H26A 2.9353(4) no 2_556
H21A H26C 3.5797(6) no 2_556
H21A B1 3.435(7) no 1_445
H21A F2 3.581(6) no 1_445
H21A F3 2.383(14) no 1_445
H21A F6 2.355(15) no 1_445
H21B C7 3.261(8) no 2_566
H21B H7 3.3071(5) no 2_566
H21B C8 3.122(8) no 2_566
H21B H8 3.1130(5) no 2_566
H21B H21C 3.1446(5) no 2_556
H21B H26C 3.5979(5) no 2_556
H21C C21 2.971(9) no 2_556
H21C H21A 2.7246(4) no 2_556
H21C H21B 3.1446(5) no 2_556
H21C H21C 2.5729(4) no 2_556
H21C F6 3.482(15) no 2_666
C22 H4B 3.491(9) no 1_545
C22 H13A 3.085(9) no 1_545
C22 H14C 3.588(10) no 1_545
H22A Cl2 3.562(4) no 1_455
H22A H4B 3.4021(5) no 1_545
H22A H13A 3.2519(5) no 1_545
H22A H14C 3.0365(5) no 1_545
H22A C27 3.467(7) no 1_455
H22A H27A 3.2723(5) no 1_455
H22A H27B 3.1275(4) no 1_455
H22A B1 3.313(7) no 1_445
H22A F2 3.361(6) no 1_445
H22A F3 2.513(13) no 1_445
H22A F5 2.96(2) no 1_445
H22A F6 3.063(14) no 1_445
H22B C4 3.577(9) no 1_545
H22B H4A 3.5354(6) no 1_545
H22B H4B 2.7441(5) no 1_545
H22B C13 3.523(10) no 1_545
H22B H13A 2.5911(4) no 1_545
H22B H14C 3.4180(5) no 1_545
H22C Cl2 3.409(4) no 1_455
H22C H13A 2.9279(5) no 1_545
H22C H13B 3.3790(5) no 1_545
C24 H7 3.310(11) no 2_666
C24 H8 2.935(11) no 2_666
C24 H20B 3.471(10) no 1_655
C24 H26B 3.568(9) no 2_656
H24A H7 3.1638(5) no 2_666
H24A H8 2.9271(4) no 2_666
H24A H20B 2.8869(4) no 1_655
H24A H21A 3.1587(5) no 1_655
H24A H26A 3.2710(5) no 2_656
H24A H26B 3.1647(5) no 2_656
H24A F3 2.842(10) no 1_545
H24A F6 2.840(12) no 1_545
H24B C7 3.328(10) no 2_666
H24B H7 2.7048(4) no 2_666
H24B C8 3.405(10) no 2_666
H24B H8 2.8603(4) no 2_666
H24B H26B 3.1317(5) no 2_656
H24B F1 2.883(8) no 2_666
H24B F6 3.529(13) no 2_666
H24C H7 3.5937(6) no 2_666
H24C C8 3.392(10) no 2_666
H24C H8 2.5296(3) no 2_666
H24C H20B 3.1517(5) no 1_655
C25 H13A 3.583(11) no 1_545
C25 H27A 3.124(10) no .
C25 H27B 3.389(9) no .
H25A Cl1 3.532(3) no .
H25A H4A 3.5142(6) no 1_545
H25A C13 3.450(11) no 1_545
H25A H13A 2.6698(4) no 1_545
H25A H13C 3.5255(5) no 1_545
H25B Cl1 3.590(3) no .
H25B C27 3.118(7) no .
H25B H27A 2.8149(4) no .
H25B H27B 2.7453(4) no .
H25B B1 3.110(6) no 1_545
H25B F1 3.268(8) no 1_545
H25B F3 2.536(14) no 1_545
H25B F4 3.024(12) no 1_545
H25B F5 2.707(18) no 1_545
H25B F6 2.889(14) no 1_545
H25C Cl1 3.247(3) no .
H25C C27 3.145(8) no .
H25C H27A 2.5766(4) no .
H25C H27B 3.2755(5) no .
C26 H7 3.223(10) no 1_545
C26 H26B 3.524(11) no 2_656
H26A H7 3.5861(6) no 1_545
H26A H21A 2.9353(4) no 2_556
H26A H24A 3.2710(5) no 2_656
H26A H26B 3.2047(5) no 2_656
H26A B1 3.549(7) no 2_666
H26A F1 3.418(9) no 2_666
H26A F3 3.170(14) no 2_666
H26A F6 2.464(14) no 2_666
H26B H7 2.8077(5) no 1_545
H26B C24 3.568(9) no 2_656
H26B H24A 3.1647(5) no 2_656
H26B H24B 3.1317(5) no 2_656
H26B C26 3.524(11) no 2_656
H26B H26A 3.2047(5) no 2_656
H26B H26B 2.9979(4) no 2_656
H26B B1 3.496(6) no 1_545
H26B F1 2.861(8) no 1_545
H26B F3 3.215(14) no 1_545
H26B F6 2.912(14) no 1_545
H26C C4 3.585(10) no 1_545
H26C H4A 3.2799(5) no 1_545
H26C H4B 3.1172(5) no 1_545
H26C C7 3.524(9) no 1_545
H26C H7 2.8331(5) no 1_545
H26C H21A 3.5797(6) no 2_556
H26C H21B 3.5979(5) no 2_556
C27 H22A 3.467(7) no 1_655
C27 H25B 3.118(7) no .
C27 H25C 3.145(8) no .
H27A C17 3.582(10) no .
H27A H17A 3.0711(5) no .
H27A H17B 3.1703(6) no .
H27A H20B 2.9106(4) no 1_655
H27A H20C 3.5098(5) no 1_655
H27A H22A 3.2723(5) no 1_655
H27A C25 3.124(10) no .
H27A H25B 2.8149(4) no .
H27A H25C 2.5766(4) no .
H27A F3 3.464(13) no 1_545
H27A F5 3.181(17) no 1_545
H27B H3C 3.5207(5) no 2_655
H27B H14B 3.1677(5) no 1_645
H27B H14C 3.3796(5) no 1_645
H27B H16C 3.3243(5) no 1_545
H27B H22A 3.1275(4) no 1_655
H27B C25 3.389(9) no .
H27B H25B 2.7453(4) no .
H27B H25C 3.2755(5) no .
H27B B1 3.225(6) no 1_545
H27B F3 2.927(14) no 1_545
H27B F4 2.424(11) no 1_545
H27B F5 1.928(13) no 1_545
B1 H28B 2.96(6) no 1_655
B1 H5B 3.139(7) no 2_666
B1 H9 3.218(6) no 2_666
B1 H14C 3.354(6) no 1_655
B1 H18C 3.487(7) no .
B1 H21A 3.435(7) no 1_665
B1 H22A 3.313(7) no 1_665
B1 H25B 3.110(6) no 1_565
B1 H26A 3.549(7) no 2_666
B1 H26B 3.496(6) no 1_565
B1 H27B 3.225(6) no 1_565
F1 H28B 3.58(8) no 1_655
F1 H4A 2.975(9) no .
F1 H5B 2.870(9) no 2_666
F1 H7 2.712(8) no .
F1 H9 2.528(8) no 2_666
F1 H18C 2.832(10) no .
F1 H24B 2.883(8) no 2_666
F1 H25B 3.268(8) no 1_565
F1 H26A 3.418(9) no 2_666
F1 H26B 2.861(8) no 1_565
F2 H28A 3.38(6) no 1_655
F2 H28B 2.02(5) no 1_655
F2 H4B 3.140(6) no 1_655
F2 H5A 3.559(6) no 2_666
F2 H5B 2.739(6) no 2_666
F2 H9 2.876(6) no 2_666
F2 H14C 2.841(6) no 1_655
F2 H21A 3.581(6) no 1_665
F2 H22A 3.361(6) no 1_665
F3 H20B 3.139(9) no 1_665
F3 H21A 2.383(14) no 1_665
F3 H22A 2.513(13) no 1_665
F3 H24A 2.842(10) no 1_565
F3 H25B 2.536(14) no 1_565
F3 H26A 3.170(14) no 2_666
F3 H26B 3.215(14) no 1_565
F3 H27A 3.464(13) no 1_565
F3 H27B 2.927(14) no 1_565
F4 H28A 3.41(7) no 1_655
F4 H28B 2.86(8) no 1_655
F4 H4A 3.323(13) no .
F4 H14A 3.373(10) no 1_655
F4 H14B 3.538(10) no 1_655
F4 H14C 2.948(12) no 1_655
F4 H16B 2.943(11) no .
F4 H16C 2.555(12) no .
F4 H18C 2.916(14) no .
F4 H25B 3.024(12) no 1_565
F4 H27B 2.424(11) no 1_565
F5 H28B 3.20(6) no 1_655
F5 H14A 3.542(16) no 1_655
F5 H14B 3.410(14) no 1_655
F5 H14C 2.800(18) no 1_655
F5 H16B 3.502(18) no .
F5 H16C 3.052(19) no .
F5 H22A 2.96(2) no 1_665
F5 H25B 2.707(18) no 1_565
F5 H27A 3.181(17) no 1_565
F5 H27B 1.928(13) no 1_565
F6 H5B 2.988(12) no 2_666
F6 H21A 2.355(15) no 1_665
F6 H21C 3.482(15) no 2_666
F6 H22A 3.063(14) no 1_665
F6 H24A 2.840(12) no 1_565
F6 H24B 3.529(13) no 2_666
F6 H25B 2.889(14) no 1_565
F6 H26A 2.464(14) no 2_666
F6 H26B 2.912(14) no 1_565

loop_
_geom_hbond_atom_site_label_D
_geom_hbond_atom_site_label_H
_geom_hbond_atom_site_label_A
_geom_hbond_distance_DH
_geom_hbond_distance_HA
_geom_hbond_distance_DA
_geom_hbond_angle_DHA
_geom_hbond_site_symmetry_A
O28 H28A O1 0.97(5) 1.68(4) 2.600(9) 155(8) .
O28 H28B F2 0.98(5) 2.02(7) 2.807(9) 136(7) 1_455
C2 H2A Cl2 0.99 2.97 3.708(13) 132.0 1_455
C9 H9 F1 0.95 2.53 3.247(13) 132.6 2_666
C16 H16C F4 0.98 2.55 3.175(15) 121.2 .
C21 H21A F3 0.98 2.38 3.313(15) 158.3 1_445
C21 H21A F6 0.98 2.35 3.332(15) 175.1 1_445
C22 H22A F3 0.98 2.51 3.394(16) 149.5 1_445
C25 H25B F3 0.98 2.54 3.458(17) 156.8 1_545
C26 H26A F6 0.98 2.46 3.398(16) 159.4 2_666
C27 H27B F4 0.99 2.42 3.41(2) 173.8 1_545
C27 H27B F5 0.99 1.93 2.892(18) 163.9 1_545

loop_
_geom_torsion_atom_site_label_1
_geom_torsion_atom_site_label_2
_geom_torsion_atom_site_label_3
_geom_torsion_atom_site_label_4
_geom_torsion
_geom_torsion_publ_flag
P1 Ir1 O2 C1 -90.9(5) no
O2 Ir1 P1 C4 168.9(2) no
O2 Ir1 P1 C11 54.4(2) no
O2 Ir1 P1 C15 -81.5(2) no
O28 Ir1 P1 C4 73.42(19) no
O28 Ir1 P1 C11 -41.1(2) no
O28 Ir1 P1 C15 -177.01(19) no
P1 Ir1 N1 C6 1.6(5) no
P1 Ir1 N1 C10 -174.7(5) no
N1 Ir1 P1 C4 -11.9(2) no
N1 Ir1 P1 C11 -126.3(2) no
N1 Ir1 P1 C15 97.7(2) no
P2 Ir1 O2 C1 103.3(5) no
O2 Ir1 P2 C5 -161.1(2) no
O2 Ir1 P2 C19 -49.5(2) no
O2 Ir1 P2 C23 88.9(2) no
O28 Ir1 P2 C5 -66.47(19) no
O28 Ir1 P2 C19 45.1(2) no
O28 Ir1 P2 C23 -176.5(2) no
P2 Ir1 N1 C6 167.5(5) no
P2 Ir1 N1 C10 -8.8(5) no
N1 Ir1 P2 C5 19.8(2) no
N1 Ir1 P2 C19 131.4(2) no
N1 Ir1 P2 C23 -90.2(2) no
O28 Ir1 O2 C1 10.7(5) no
O28 Ir1 N1 C6 -99.9(5) no
O28 Ir1 N1 C10 83.7(5) no
Ir1 P1 C4 C6 21.8(7) no
Ir1 P1 C11 C12 -81.1(6) no
Ir1 P1 C11 C13 155.0(3) no
Ir1 P1 C11 C14 37.3(7) no
Ir1 P1 C15 C16 -179.4(5) no
Ir1 P1 C15 C17 58.9(6) no
Ir1 P1 C15 C18 -62.6(8) no
C4 P1 C11 C12 167.2(6) no
C4 P1 C11 C13 43.4(7) no
C4 P1 C11 C14 -74.4(7) no
C11 P1 C4 C6 150.8(6) no
C4 P1 C15 C16 -73.6(7) no
C4 P1 C15 C17 164.7(6) no
C4 P1 C15 C18 43.1(8) no
C15 P1 C4 C6 -92.9(8) no
C11 P1 C15 C16 38.5(8) no
C11 P1 C15 C17 -83.2(7) no
C11 P1 C15 C18 155.3(6) no
C15 P1 C11 C12 55.0(8) no
C15 P1 C11 C13 -68.8(7) no
C15 P1 C11 C14 173.4(6) no
Ir1 P2 C5 C10 -30.8(5) no
Ir1 P2 C19 C20 -27.9(6) no
Ir1 P2 C19 C21 -147.1(3) no
Ir1 P2 C19 C22 89.6(5) no
Ir1 P2 C23 C24 58.3(5) no
Ir1 P2 C23 C25 -60.4(6) no
Ir1 P2 C23 C26 178.1(4) no
C5 P2 C19 C20 80.0(5) no
C5 P2 C19 C21 -39.2(6) no
C5 P2 C19 C22 -162.6(5) no
C19 P2 C5 C10 -157.4(5) no
C5 P2 C23 C24 -46.3(6) no
C5 P2 C23 C25 -165.0(6) no
C5 P2 C23 C26 73.6(7) no
C23 P2 C5 C10 85.9(6) no
C19 P2 C23 C24 -158.1(5) no
C19 P2 C23 C25 83.1(6) no
C19 P2 C23 C26 -38.3(7) no
C23 P2 C19 C20 -167.3(5) no
C23 P2 C19 C21 73.5(6) no
C23 P2 C19 C22 -49.8(6) no
Ir1 O2 C1 O1 -1.9(14) no
Ir1 O2 C1 C2 175.1(4) no
Ir1 N1 C6 C4 13.0(10) no
Ir1 N1 C6 C7 -170.3(5) no
Ir1 N1 C10 C5 -10.3(9) no
Ir1 N1 C10 C9 171.6(5) no
C6 N1 C10 C5 173.2(7) no
C6 N1 C10 C9 -4.8(12) no
C10 N1 C6 C4 -170.6(7) no
C10 N1 C6 C7 6.1(12) no
O1 C1 C2 C3 -164.3(9) no
O2 C1 C2 C3 18.5(13) no
P1 C4 C6 N1 -24.3(11) no
P1 C4 C6 C7 159.0(6) no
P2 C5 C10 N1 30.1(9) no
P2 C5 C10 C9 -151.9(6) no
N1 C6 C7 C8 -2.4(13) no
C4 C6 C7 C8 174.1(7) no
C6 C7 C8 C9 -2.6(12) no
C7 C8 C9 C10 3.8(11) no
C8 C9 C10 N1 -0.1(12) no
C8 C9 C10 C5 -178.1(7) no
